data_7152438
loop_
_publ_author_name
'B\"orger, Carsten'
'Krahl, Micha P.'
'Gruner, Margit'
'Kataeva, Olga'
'Kn\"olker, Hans-Joachim'

_publ_section_title
;
 First total synthesis of the biscarbazole alkaloid oxydimurrayafoline.
;
_journal_issue 27
_journal_name_full 'Organic &amp; biomolecular chemistry'
_journal_page_first 5189
_journal_page_last 5193
_journal_paper_doi 10.1039/c2ob25842k
_journal_volume 10
_journal_year 2012
_chemical_formula_moiety 'C21 H18 Cl N O3 S'
_chemical_formula_sum 'C21 H18 Cl N O3 S'
_chemical_formula_weight 399.87
_chemical_name_systematic
;
?
;
_space_group_IT_number 14
_symmetry_cell_setting monoclinic
_symmetry_space_group_name_Hall '-P 2ybc'
_symmetry_space_group_name_H-M 'P 1 21/c 1'
_atom_sites_solution_hydrogens geom
_atom_sites_solution_primary direct
_atom_sites_solution_secondary difmap
_audit_creation_method SHELXL-97
_cell_angle_alpha 90.00
_cell_angle_beta 108.90(1)
_cell_angle_gamma 90.00
_cell_formula_units_Z 4
_cell_length_a 11.270(2)
_cell_length_b 12.954(2)
_cell_length_c 13.331(1)
_cell_measurement_reflns_used 66
_cell_measurement_temperature 198(2)
_cell_measurement_theta_max 18.66
_cell_measurement_theta_min 3.21
_cell_volume 1841.3(5)
_computing_cell_refinement 'Dirax/lsq (Duisenberg, 1992)'
_computing_data_collection 'Collect (Nonius BV, 1999)'
_computing_data_reduction 'EvalCCD (Duisenberg et al., 2003)'
_computing_molecular_graphics 'ORTEP-3 for Windows (Farrugia, 1997)'
_computing_publication_material 'WinGX (Farrugia 1999), enCIFer (Allen et al. 2004)'
_computing_structure_refinement 'SHELXL-97 (Sheldrick, 1997), WinGX (Farrugia 1999), PLATON (Spek 2005)'
_computing_structure_solution 'SIR2004 (Burla et al., 2005)'
_diffrn_ambient_temperature 198(2)
_diffrn_detector_area_resol_mean 9
_diffrn_measured_fraction_theta_full 0.996
_diffrn_measured_fraction_theta_max 0.996
_diffrn_measurement_device_type KappaCCD
_diffrn_measurement_method \f
_diffrn_radiation_monochromator graphite
_diffrn_radiation_source 'fine-focus sealed tube'
_diffrn_radiation_type MoK\a
_diffrn_radiation_wavelength 0.71073
_diffrn_reflns_av_R_equivalents 0.1037
_diffrn_reflns_av_sigmaI/netI 0.0371
_diffrn_reflns_limit_h_max 14
_diffrn_reflns_limit_h_min -14
_diffrn_reflns_limit_k_max 16
_diffrn_reflns_limit_k_min -16
_diffrn_reflns_limit_l_max 16
_diffrn_reflns_limit_l_min -17
_diffrn_reflns_number 64231
_diffrn_reflns_theta_full 27.03
_diffrn_reflns_theta_max 27.03
_diffrn_reflns_theta_min 3.18
_exptl_absorpt_coefficient_mu 0.343
_exptl_absorpt_correction_T_max 0.9503
_exptl_absorpt_correction_T_min 0.8622
_exptl_absorpt_correction_type multi-scan
_exptl_absorpt_process_details 'SADABS version 2.10 (Sheldrick,Bruker AXS Inc.,2002)'
_exptl_crystal_colour colorless
_exptl_crystal_density_diffrn 1.442
_exptl_crystal_density_method 'not measured'
_exptl_crystal_description plate
_exptl_crystal_F_000 832
_exptl_crystal_size_max 0.42
_exptl_crystal_size_mid 0.28
_exptl_crystal_size_min 0.15
_refine_diff_density_max 0.235
_refine_diff_density_min -0.341
_refine_diff_density_rms 0.050
_refine_ls_extinction_method none
_refine_ls_goodness_of_fit_ref 1.018
_refine_ls_hydrogen_treatment constr
_refine_ls_matrix_type full
_refine_ls_number_parameters 246
_refine_ls_number_reflns 4022
_refine_ls_number_restraints 0
_refine_ls_restrained_S_all 1.018
_refine_ls_R_factor_all 0.0650
_refine_ls_R_factor_gt 0.0352
_refine_ls_shift/su_max 0.001
_refine_ls_shift/su_mean 0.000
_refine_ls_structure_factor_coef Fsqd
_refine_ls_weighting_details 'calc w=1/[\s^2^(Fo^2^)+(0.0408P)^2^+0.3753P] where P=(Fo^2^+2Fc^2^)/3'
_refine_ls_weighting_scheme calc
_refine_ls_wR_factor_gt 0.0728
_refine_ls_wR_factor_ref 0.0809
_reflns_number_gt 2909
_reflns_number_total 4022
_reflns_threshold_expression >2sigma(I)
_cod_data_source_file c2ob25842k.txt
_cod_data_source_block kno5
_cod_original_sg_symbol_H-M P2(1)/c
_cod_database_code 7152438

loop_
_symmetry_equiv_pos_as_xyz
'x, y, z'
'-x, y+1/2, -z+1/2'
'-x, -y, -z'
'x, -y-1/2, z-1/2'

loop_
_atom_site_label
_atom_site_type_symbol
_atom_site_fract_x
_atom_site_fract_y
_atom_site_fract_z
_atom_site_U_iso_or_equiv
_atom_site_adp_type
_atom_site_occupancy
_atom_site_symmetry_multiplicity
_atom_site_calc_flag
_atom_site_refinement_flags
C1 C 1.01954(15) 0.22972(12) 0.51151(12) 0.0240(4) Uani 1 1 d .
C2 C 1.14726(16) 0.22023(13) 0.53000(13) 0.0270(4) Uani 1 1 d .
H2A H 1.1890 0.2707 0.5019 0.032 Uiso 1 1 calc R
C3 C 1.21641(16) 0.13820(13) 0.58899(13) 0.0278(4) Uani 1 1 d .
C4 C 1.15810(16) 0.06463(13) 0.63166(13) 0.0274(4) Uani 1 1 d .
H4A H 1.2051 0.0100 0.6737 0.033 Uiso 1 1 calc R
C4A C 1.02883(15) 0.07181(12) 0.61201(12) 0.0227(3) Uani 1 1 d .
C4B C 0.94263(16) 0.00910(12) 0.64592(12) 0.0248(4) Uani 1 1 d .
C5 C 0.96135(19) -0.07867(13) 0.71052(13) 0.0336(4) Uani 1 1 d .
H5A H 1.0424 -0.1084 0.7392 0.040 Uiso 1 1 calc R
C6 C 0.8596(2) -0.12096(15) 0.73155(15) 0.0410(5) Uani 1 1 d .
H6A H 0.8704 -0.1811 0.7744 0.049 Uiso 1 1 calc R
C7 C 0.7414(2) -0.07656(15) 0.69077(14) 0.0409(5) Uani 1 1 d .
H7A H 0.6732 -0.1068 0.7072 0.049 Uiso 1 1 calc R
C8 C 0.72002(18) 0.01056(14) 0.62691(14) 0.0346(4) Uani 1 1 d .
H8A H 0.6391 0.0409 0.6001 0.041 Uiso 1 1 calc R
C8A C 0.82266(16) 0.05180(12) 0.60370(12) 0.0258(4) Uani 1 1 d .
N9 N 0.83084(12) 0.14036(10) 0.54182(10) 0.0247(3) Uani 1 1 d .
C9A C 0.95967(15) 0.15205(12) 0.54993(12) 0.0223(3) Uani 1 1 d .
O10 O 0.94921(11) 0.31113(9) 0.46116(10) 0.0354(3) Uani 1 1 d .
C11 C 1.0010(2) 0.38040(17) 0.4046(2) 0.0562(7) Uani 1 1 d .
H11A H 0.9366 0.4296 0.3655 0.084 Uiso 1 1 calc R
H11B H 1.0313 0.3417 0.3546 0.084 Uiso 1 1 calc R
H11C H 1.0710 0.4179 0.4544 0.084 Uiso 1 1 calc R
C12 C 1.35389(17) 0.13018(15) 0.60370(16) 0.0381(5) Uani 1 1 d .
H12A H 1.3666 0.1361 0.5338 0.046 Uiso 1 1 calc R
H12B H 1.3848 0.0616 0.6335 0.046 Uiso 1 1 calc R
Cl12 Cl 1.44357(4) 0.22928(4) 0.69079(4) 0.03587(13) Uani 1 1 d .
S13 S 0.71096(4) 0.18799(3) 0.44179(3) 0.02572(11) Uani 1 1 d .
O14 O 0.60344(11) 0.12978(9) 0.44266(10) 0.0377(3) Uani 1 1 d .
O15 O 0.74516(12) 0.18909(9) 0.34769(9) 0.0339(3) Uani 1 1 d .
C16 C 0.69558(14) 0.31455(12) 0.48289(12) 0.0226(3) Uani 1 1 d .
C17 C 0.69103(15) 0.39712(13) 0.41563(13) 0.0254(4) Uani 1 1 d .
H17A H 0.7005 0.3864 0.3481 0.030 Uiso 1 1 calc R
C18 C 0.67248(15) 0.49576(13) 0.44840(13) 0.0258(4) Uani 1 1 d .
H18A H 0.6696 0.5528 0.4029 0.031 Uiso 1 1 calc R
C19 C 0.65803(14) 0.51226(12) 0.54725(13) 0.0243(4) Uani 1 1 d .
C20 C 0.66111(15) 0.42751(13) 0.61203(13) 0.0258(4) Uani 1 1 d .
H20A H 0.6496 0.4377 0.6788 0.031 Uiso 1 1 calc R
C21 C 0.68050(15) 0.32890(13) 0.58141(13) 0.0254(4) Uani 1 1 d .
H21A H 0.6835 0.2718 0.6269 0.030 Uiso 1 1 calc R
C22 C 0.63903(17) 0.61934(13) 0.58383(14) 0.0307(4) Uani 1 1 d .
H22A H 0.6047 0.6643 0.5220 0.046 Uiso 1 1 calc R
H22B H 0.7196 0.6470 0.6288 0.046 Uiso 1 1 calc R
H22C H 0.5804 0.6163 0.6243 0.046 Uiso 1 1 calc R

loop_
_atom_site_aniso_label
_atom_site_aniso_U_11
_atom_site_aniso_U_22
_atom_site_aniso_U_33
_atom_site_aniso_U_23
_atom_site_aniso_U_13
_atom_site_aniso_U_12
C1 0.0254(9) 0.0229(8) 0.0234(8) 0.0018(7) 0.0074(7) 0.0032(7)
C2 0.0271(9) 0.0241(9) 0.0303(9) -0.0013(7) 0.0101(7) -0.0013(7)
C3 0.0234(9) 0.0273(9) 0.0289(9) -0.0076(7) 0.0031(7) 0.0018(7)
C4 0.0273(9) 0.0220(8) 0.0258(8) -0.0026(7) -0.0010(7) 0.0049(7)
C4A 0.0288(9) 0.0185(8) 0.0175(7) -0.0016(6) 0.0029(6) 0.0014(7)
C4B 0.0342(9) 0.0203(8) 0.0181(8) -0.0027(6) 0.0059(7) -0.0004(7)
C5 0.0481(12) 0.0253(9) 0.0237(9) 0.0024(7) 0.0063(8) 0.0008(8)
C6 0.0646(14) 0.0302(10) 0.0284(10) 0.0049(8) 0.0156(10) -0.0066(10)
C7 0.0572(13) 0.0391(11) 0.0339(10) -0.0017(8) 0.0250(10) -0.0145(10)
C8 0.0388(10) 0.0358(10) 0.0342(10) -0.0014(8) 0.0188(8) -0.0035(8)
C8A 0.0361(10) 0.0205(8) 0.0215(8) -0.0008(6) 0.0102(7) -0.0020(7)
N9 0.0232(7) 0.0227(7) 0.0271(7) 0.0046(6) 0.0069(6) 0.0028(6)
C9A 0.0231(8) 0.0225(8) 0.0204(8) -0.0012(6) 0.0058(6) 0.0015(7)
O10 0.0285(7) 0.0306(7) 0.0495(8) 0.0214(6) 0.0157(6) 0.0071(5)
C11 0.0450(13) 0.0488(14) 0.0821(17) 0.0399(12) 0.0307(12) 0.0121(11)
C12 0.0265(10) 0.0318(10) 0.0506(12) -0.0111(9) 0.0052(8) 0.0019(8)
Cl12 0.0289(2) 0.0399(3) 0.0344(2) 0.00112(19) 0.00419(18) -0.00813(19)
S13 0.0244(2) 0.0225(2) 0.0262(2) -0.00141(16) 0.00269(16) 0.00238(17)
O14 0.0260(7) 0.0293(7) 0.0499(8) -0.0008(6) 0.0015(6) -0.0044(5)
O15 0.0442(8) 0.0312(7) 0.0229(6) -0.0019(5) 0.0060(5) 0.0103(6)
C16 0.0186(8) 0.0222(8) 0.0253(8) -0.0010(7) 0.0048(6) 0.0020(7)
C17 0.0244(8) 0.0297(9) 0.0222(8) 0.0003(7) 0.0078(7) 0.0023(7)
C18 0.0255(9) 0.0262(9) 0.0262(9) 0.0033(7) 0.0092(7) 0.0002(7)
C19 0.0177(8) 0.0261(9) 0.0279(8) -0.0035(7) 0.0056(7) 0.0001(7)
C20 0.0255(9) 0.0309(9) 0.0220(8) -0.0020(7) 0.0091(7) 0.0011(7)
C21 0.0246(9) 0.0265(9) 0.0241(8) 0.0040(7) 0.0067(7) 0.0016(7)
C22 0.0308(10) 0.0268(9) 0.0359(10) -0.0042(7) 0.0127(8) -0.0003(7)

loop_
_atom_type_symbol
_atom_type_description
_atom_type_scat_dispersion_real
_atom_type_scat_dispersion_imag
_atom_type_scat_source
C C 0.0033 0.0016 'International Tables Vol C Tables 4.2.6.8 and 6.1.1.4'
H H 0.0000 0.0000 'International Tables Vol C Tables 4.2.6.8 and 6.1.1.4'
N N 0.0061 0.0033 'International Tables Vol C Tables 4.2.6.8 and 6.1.1.4'
O O 0.0106 0.0060 'International Tables Vol C Tables 4.2.6.8 and 6.1.1.4'
S S 0.1246 0.1234 'International Tables Vol C Tables 4.2.6.8 and 6.1.1.4'
Cl Cl 0.1484 0.1585 'International Tables Vol C Tables 4.2.6.8 and 6.1.1.4'

loop_
_geom_angle_atom_site_label_1
_geom_angle_atom_site_label_2
_geom_angle_atom_site_label_3
_geom_angle
O10 C1 C2 124.28(15)
O10 C1 C9A 117.78(14)
C2 C1 C9A 117.91(15)
C1 C2 C3 121.67(16)
C1 C2 H2A 119.2
C3 C2 H2A 119.2
C4 C3 C2 120.20(16)
C4 C3 C12 120.49(16)
C2 C3 C12 119.30(16)
C3 C4 C4A 118.90(15)
C3 C4 H4A 120.5
C4A C4 H4A 120.5
C4 C4A C9A 120.53(15)
C4 C4A C4B 131.99(15)
C9A C4A C4B 107.48(14)
C8A C4B C5 120.11(16)
C8A C4B C4A 108.16(14)
C5 C4B C4A 131.71(16)
C6 C5 C4B 118.55(18)
C6 C5 H5A 120.7
C4B C5 H5A 120.7
C5 C6 C7 120.71(18)
C5 C6 H6A 119.6
C7 C6 H6A 119.6
C8 C7 C6 122.08(18)
C8 C7 H7A 119.0
C6 C7 H7A 119.0
C7 C8 C8A 117.08(18)
C7 C8 H8A 121.5
C8A C8 H8A 121.5
C8 C8A C4B 121.43(16)
C8 C8A N9 130.23(16)
C4B C8A N9 108.30(14)
C9A N9 C8A 107.13(13)
C9A N9 S13 123.91(11)
C8A N9 S13 124.49(11)
C1 C9A C4A 120.62(15)
C1 C9A N9 130.39(14)
C4A C9A N9 108.91(14)
C1 O10 C11 118.71(14)
O10 C11 H11A 109.5
O10 C11 H11B 109.5
H11A C11 H11B 109.5
O10 C11 H11C 109.5
H11A C11 H11C 109.5
H11B C11 H11C 109.5
C3 C12 Cl12 111.97(12)
C3 C12 H12A 109.2
Cl12 C12 H12A 109.2
C3 C12 H12B 109.2
Cl12 C12 H12B 109.2
H12A C12 H12B 107.9
O15 S13 O14 118.90(8)
O15 S13 N9 108.96(7)
O14 S13 N9 105.41(7)
O15 S13 C16 110.32(8)
O14 S13 C16 108.68(8)
N9 S13 C16 103.35(7)
C17 C16 C21 121.17(15)
C17 C16 S13 120.38(13)
C21 C16 S13 118.33(12)
C16 C17 C18 118.99(15)
C16 C17 H17A 120.5
C18 C17 H17A 120.5
C17 C18 C19 120.91(15)
C17 C18 H18A 119.5
C19 C18 H18A 119.5
C20 C19 C18 118.59(15)
C20 C19 C22 120.20(15)
C18 C19 C22 121.21(15)
C21 C20 C19 121.45(15)
C21 C20 H20A 119.3
C19 C20 H20A 119.3
C20 C21 C16 118.87(15)
C20 C21 H21A 120.6
C16 C21 H21A 120.6
C19 C22 H22A 109.5
C19 C22 H22B 109.5
H22A C22 H22B 109.5
C19 C22 H22C 109.5
H22A C22 H22C 109.5
H22B C22 H22C 109.5

loop_
_geom_bond_atom_site_label_1
_geom_bond_atom_site_label_2
_geom_bond_distance
C1 O10 1.3587(19)
C1 C2 1.385(2)
C1 C9A 1.398(2)
C2 C3 1.399(2)
C2 H2A 0.9500
C3 C4 1.381(2)
C3 C12 1.501(2)
C4 C4A 1.397(2)
C4 H4A 0.9500
C4A C9A 1.398(2)
C4A C4B 1.447(2)
C4B C8A 1.399(2)
C4B C5 1.401(2)
C5 C6 1.379(3)
C5 H5A 0.9500
C6 C7 1.389(3)
C6 H6A 0.9500
C7 C8 1.387(3)
C7 H7A 0.9500
C8 C8A 1.397(2)
C8 H8A 0.9500
C8A N9 1.433(2)
N9 C9A 1.429(2)
N9 S13 1.6784(14)
O10 C11 1.414(2)
C11 H11A 0.9800
C11 H11B 0.9800
C11 H11C 0.9800
C12 Cl12 1.8047(18)
C12 H12A 0.9900
C12 H12B 0.9900
S13 O15 1.4267(13)
S13 O14 1.4305(13)
S13 C16 1.7548(17)
C16 C17 1.386(2)
C16 C21 1.390(2)
C17 C18 1.388(2)
C17 H17A 0.9500
C18 C19 1.396(2)
C18 H18A 0.9500
C19 C20 1.390(2)
C19 C22 1.508(2)
C20 C21 1.380(2)
C20 H20A 0.9500
C21 H21A 0.9500
C22 H22A 0.9800
C22 H22B 0.9800
C22 H22C 0.9800

loop_
_geom_torsion_atom_site_label_1
_geom_torsion_atom_site_label_2
_geom_torsion_atom_site_label_3
_geom_torsion_atom_site_label_4
_geom_torsion
O10 C1 C2 C3 175.32(15)
C9A C1 C2 C3 -2.6(2)
C1 C2 C3 C4 -0.8(2)
C1 C2 C3 C12 178.18(15)
C2 C3 C4 C4A 2.0(2)
C12 C3 C4 C4A -176.91(15)
C3 C4 C4A C9A 0.2(2)
C3 C4 C4A C4B -179.00(16)
C4 C4A C4B C8A 179.48(16)
C9A C4A C4B C8A 0.24(18)
C4 C4A C4B C5 0.8(3)
C9A C4A C4B C5 -178.45(16)
C8A C4B C5 C6 -0.3(2)
C4A C4B C5 C6 178.23(17)
C4B C5 C6 C7 -0.9(3)
C5 C6 C7 C8 0.7(3)
C6 C7 C8 C8A 0.8(3)
C7 C8 C8A C4B -2.1(3)
C7 C8 C8A N9 -179.36(16)
C5 C4B C8A C8 1.9(2)
C4A C4B C8A C8 -176.99(15)
C5 C4B C8A N9 179.70(14)
C4A C4B C8A N9 0.83(17)
C8 C8A N9 C9A 176.00(17)
C4B C8A N9 C9A -1.56(17)
C8 C8A N9 S13 -27.1(2)
C4B C8A N9 S13 155.37(12)
O10 C1 C9A C4A -173.26(14)
C2 C1 C9A C4A 4.8(2)
O10 C1 C9A N9 2.9(3)
C2 C1 C9A N9 -179.02(15)
C4 C4A C9A C1 -3.7(2)
C4B C4A C9A C1 175.66(14)
C4 C4A C9A N9 179.43(14)
C4B C4A C9A N9 -1.22(17)
C8A N9 C9A C1 -174.76(16)
S13 N9 C9A C1 28.1(2)
C8A N9 C9A C4A 1.73(17)
S13 N9 C9A C4A -155.37(12)
C2 C1 O10 C11 13.7(3)
C9A C1 O10 C11 -168.31(18)
C4 C3 C12 Cl12 -110.38(17)
C2 C3 C12 Cl12 70.7(2)
C9A N9 S13 O15 30.92(15)
C8A N9 S13 O15 -122.26(13)
C9A N9 S13 O14 159.59(13)
C8A N9 S13 O14 6.41(15)
C9A N9 S13 C16 -86.40(14)
C8A N9 S13 C16 120.42(14)
O15 S13 C16 C17 13.01(16)
O14 S13 C16 C17 -119.00(14)
N9 S13 C16 C17 129.38(13)
O15 S13 C16 C21 -170.84(12)
O14 S13 C16 C21 57.15(14)
N9 S13 C16 C21 -54.47(14)
C21 C16 C17 C18 0.7(2)
S13 C16 C17 C18 176.78(12)
C16 C17 C18 C19 -0.3(2)
C17 C18 C19 C20 -0.8(2)
C17 C18 C19 C22 179.43(16)
C18 C19 C20 C21 1.3(2)
C22 C19 C20 C21 -178.87(16)
C19 C20 C21 C16 -0.8(2)
C17 C16 C21 C20 -0.2(2)
S13 C16 C21 C20 -176.32(13)
